data_7041135
loop_
_publ_author_name
'Zhang, Ru-Xia'
'Chang, Yi-Xin'
'Shen, Hai-Yun'
'Wang, Wen-Min'
'Zhou, Xiao-Pu'
'Wang, Ni-Ni'
'Cui, Jian-Zhong'
'Gao, Hong-Ling'

_publ_section_title
;
 Modulation of the relaxation dynamics of linear-shaped tetranuclear
 rare-earth clusters through utilizing different solvents.
;
_journal_issue 47
_journal_name_full 'Dalton transactions (Cambridge, England : 2003)'
_journal_page_first 19117
_journal_page_last 19126
_journal_paper_doi 10.1039/c6dt03500k
_journal_volume 45
_journal_year 2016
_chemical_formula_sum 'C162 H138 Ho4 N14 O24'
_chemical_formula_weight 3324.58
_chemical_name_systematic
; 
 ? 
;
_space_group_crystal_system monoclinic
_space_group_IT_number 14
_space_group_name_Hall '-P 2yn'
_space_group_name_H-M_alt 'P 1 21/n 1'
_symmetry_space_group_name_Hall '-P 2yn'
_symmetry_space_group_name_H-M 'P 1 21/n 1'
_atom_sites_solution_hydrogens geom
_atom_sites_solution_primary direct
_atom_sites_solution_secondary difmap
_audit_creation_method SHELXL-2014/8
_audit_update_record
;
2016-11-04 deposited with the CCDC.
2016-11-07 downloaded from the CCDC.
;
_cell_angle_alpha 90
_cell_angle_beta 105.824(2)
_cell_angle_gamma 90
_cell_formula_units_Z 2
_cell_length_a 17.2840(7)
_cell_length_b 23.5234(10)
_cell_length_c 18.8185(8)
_cell_measurement_reflns_used 14695
_cell_measurement_temperature 113(2)
_cell_measurement_theta_max 27.5
_cell_measurement_theta_min 3.0
_cell_volume 7361.2(5)
_computing_cell_refinement 'CrystalClear-SM Expert 2.1 b42'
_computing_data_collection 'CrystalClear-SM Expert 2.1 b42 (Rigaku, 2015)'
_computing_data_reduction 'CrystalClear-SM Expert 2.1 b42'
_computing_molecular_graphics 'CrystalStructure 4.1'
_computing_publication_material 'CrystalStructure 4.1 (Rigaku, 2014)'
_computing_structure_refinement 'SHELXL-2014/8 (Sheldrick, 2014)'
_computing_structure_solution 'SHELXS-97 (Sheldrick, 1990)'
_diffrn_ambient_temperature 113(2)
_diffrn_detector_area_resol_mean 5.814
_diffrn_measured_fraction_theta_full 0.996
_diffrn_measured_fraction_theta_max 0.994
_diffrn_measurement_device_type 'Rigaku XtaLAB P200'
_diffrn_measurement_method '\w and \f scans'
_diffrn_radiation_type MoK\a
_diffrn_radiation_wavelength 0.71073
_diffrn_reflns_av_R_equivalents 0.0277
_diffrn_reflns_av_unetI/netI 0.0220
_diffrn_reflns_Laue_measured_fraction_full 0.996
_diffrn_reflns_Laue_measured_fraction_max 0.994
_diffrn_reflns_limit_h_max 21
_diffrn_reflns_limit_h_min -22
_diffrn_reflns_limit_k_max 30
_diffrn_reflns_limit_k_min -30
_diffrn_reflns_limit_l_max 24
_diffrn_reflns_limit_l_min -24
_diffrn_reflns_number 65394
_diffrn_reflns_point_group_measured_fraction_full 0.996
_diffrn_reflns_point_group_measured_fraction_max 0.994
_diffrn_reflns_theta_full 25.242
_diffrn_reflns_theta_max 27.523
_diffrn_reflns_theta_min 3.000
_exptl_absorpt_coefficient_mu 2.201
_exptl_absorpt_correction_T_max 0.7780
_exptl_absorpt_correction_T_min 0.6671
_exptl_absorpt_correction_type multi-scan
_exptl_absorpt_process_details 'REQAB (Rigaku, 1998)'
_exptl_crystal_colour Colorless
_exptl_crystal_density_diffrn 1.500
_exptl_crystal_density_method 'not measured'
_exptl_crystal_description Prism
_exptl_crystal_F_000 3336
_exptl_crystal_size_max 0.200
_exptl_crystal_size_mid 0.180
_exptl_crystal_size_min 0.120
_refine_diff_density_max 1.072
_refine_diff_density_min -0.870
_refine_diff_density_rms 0.099
_refine_ls_extinction_method none
_refine_ls_goodness_of_fit_ref 1.074
_refine_ls_hydrogen_treatment constr
_refine_ls_matrix_type full
_refine_ls_number_parameters 925
_refine_ls_number_reflns 16851
_refine_ls_number_restraints 12
_refine_ls_restrained_S_all 1.074
_refine_ls_R_factor_all 0.0287
_refine_ls_R_factor_gt 0.0232
_refine_ls_shift/su_max 0.007
_refine_ls_shift/su_mean 0.000
_refine_ls_structure_factor_coef Fsqd
_refine_ls_weighting_details 'w=1/[\s^2^(Fo^2^)+(0.0392P)^2^+2.8907P] where P=(Fo^2^+2Fc^2^)/3'
_refine_ls_weighting_scheme calc
_refine_ls_wR_factor_gt 0.0633
_refine_ls_wR_factor_ref 0.0657
_reflns_Friedel_coverage 0.000
_reflns_number_gt 14833
_reflns_number_total 16851
_reflns_threshold_expression 'I > 2\s(I)'
_cod_data_source_file c6dt03500k2.cif
_cod_data_source_block 9
_cod_depositor_comments
;
The following automatic conversions were performed:

'_exptl_absorpt_correction_type' value 'MULTI-SCAN' changed to
'multi-scan' according to
/usr/data/users/saulius/crontab/automatic-downloads/rss-feeds/RSC/lib/dictionaries/cif_core.dic
dictionary named 'cif_core.dic' version 2.4.2 from 2011-04-26.

Automatic conversion script
Id: cif_fix_values 4268 2015-11-12 08:31:59Z antanas 

 Adding full bibliography for 7041127--7041135.cif.
;
_cod_database_code 7041135
_shelx_shelxl_version_number 2014/8
_shelx_space_group_comment
; 
The symmetry employed for this shelxl refinement is uniquely defined 
by the following loop, which should always be used as a source of 
symmetry information in preference to the above space-group names. 
They are only intended as comments. 
;
_shelx_estimated_absorpt_t_min 0.667
_shelx_estimated_absorpt_t_max 0.778

loop_
_space_group_symop_operation_xyz
'x, y, z'
'-x+1/2, y+1/2, -z+1/2'
'-x, -y, -z'
'x-1/2, -y-1/2, z-1/2'

loop_
_atom_site_label
_atom_site_type_symbol
_atom_site_fract_x
_atom_site_fract_y
_atom_site_fract_z
_atom_site_U_iso_or_equiv
_atom_site_adp_type
_atom_site_occupancy
_atom_site_site_symmetry_order
_atom_site_calc_flag
_atom_site_refinement_flags_posn
_atom_site_refinement_flags_adp
Ho1 Ho 0.97761(2) 0.92141(2) 0.97365(2) 0.01860(3) Uani 1 1 d . U
Ho2 Ho 0.98270(2) 0.71109(2) 0.80004(2) 0.02171(3) Uani 1 1 d . U
O1 O 0.91964(9) 1.01222(6) 0.97799(8) 0.0215(3) Uani 1 1 d . .
O2 O 1.05107(9) 0.83696(6) 0.99830(8) 0.0239(3) Uani 1 1 d . .
O3 O 1.13629(11) 0.66187(7) 0.93969(10) 0.0329(4) Uani 1 1 d . .
H3 H 1.1258 0.6391 0.9039 0.049 Uiso 1 1 calc R U
O4 O 0.99387(9) 0.92213(7) 1.09825(8) 0.0257(3) Uani 1 1 d . .
O5 O 0.86856(9) 0.87691(7) 0.99368(9) 0.0267(3) Uani 1 1 d . .
O6 O 1.10670(9) 0.73540(7) 0.78754(9) 0.0299(4) Uani 1 1 d . .
O7 O 0.96491(9) 0.78581(7) 0.71684(9) 0.0272(3) Uani 1 1 d . .
O8 O 0.93452(10) 0.64255(7) 0.86360(9) 0.0298(4) Uani 1 1 d . .
O9 O 0.84715(9) 0.72728(7) 0.78136(9) 0.0273(3) Uani 1 1 d . .
O10 O 1.06063(10) 0.62523(7) 0.80509(9) 0.0297(4) Uani 1 1 d . .
O11 O 0.94299(10) 0.66850(8) 0.68786(9) 0.0326(4) Uani 1 1 d . .
O12 O 1.06009(10) 0.93641(7) 0.88920(9) 0.0267(3) Uani 1 1 d . .
H12 H 1.0903 0.9703 0.9032 0.032 Uiso 1 1 calc R U
N1 N 0.86531(10) 0.94197(8) 0.86545(10) 0.0203(3) Uani 1 1 d . .
N2 N 0.94309(10) 0.84501(8) 0.87686(10) 0.0203(3) Uani 1 1 d . .
N3 N 0.98796(11) 0.79534(7) 0.88603(10) 0.0213(4) Uani 1 1 d . .
N4 N 1.08381(11) 0.70722(8) 0.92373(11) 0.0248(4) Uani 1 1 d . .
C1 C 0.82112(12) 0.98917(9) 0.86702(12) 0.0210(4) Uani 1 1 d . .
C2 C 0.85081(12) 1.02662(9) 0.92800(12) 0.0214(4) Uani 1 1 d . .
C3 C 0.80687(13) 1.07488(10) 0.93172(13) 0.0260(5) Uani 1 1 d . .
H3A H 0.8252 1.1005 0.9718 0.031 Uiso 1 1 calc R U
C4 C 0.73495(14) 1.08671(10) 0.87669(14) 0.0287(5) Uani 1 1 d . .
H4 H 0.7064 1.1206 0.8803 0.034 Uiso 1 1 calc R U
C5 C 0.70504(13) 1.05091(10) 0.81833(13) 0.0274(5) Uani 1 1 d . .
H5 H 0.6559 1.0595 0.7826 0.033 Uiso 1 1 calc R U
C6 C 0.74823(13) 1.00107(10) 0.81193(12) 0.0244(4) Uani 1 1 d . .
C7 C 0.72513(14) 0.96168(10) 0.75325(13) 0.0273(5) Uani 1 1 d . .
H7 H 0.6773 0.9679 0.7148 0.033 Uiso 1 1 calc R U
C8 C 0.77115(14) 0.91477(10) 0.75147(13) 0.0267(5) Uani 1 1 d . .
H8 H 0.7566 0.8890 0.7111 0.032 Uiso 1 1 calc R U
C9 C 0.84079(13) 0.90495(9) 0.81043(12) 0.0217(4) Uani 1 1 d . .
C10 C 0.88734(12) 0.85248(9) 0.81650(12) 0.0228(4) Uani 1 1 d . .
H10 H 0.8769 0.8252 0.7778 0.027 Uiso 1 1 calc R U
C11 C 1.04232(12) 0.79719(9) 0.95193(12) 0.0215(4) Uani 1 1 d . .
C12 C 1.09886(13) 0.74767(9) 0.97059(12) 0.0238(4) Uani 1 1 d . .
C13 C 1.16837(15) 0.74914(12) 1.03841(14) 0.0346(6) Uani 1 1 d . .
H13A H 1.1644 0.7171 1.0705 0.052 Uiso 1 1 calc R U
H13B H 1.1674 0.7849 1.0649 0.052 Uiso 1 1 calc R U
H13C H 1.2188 0.7464 1.0243 0.052 Uiso 1 1 calc R U
C14 C 1.05907(15) 0.95613(11) 1.24053(13) 0.0314(5) Uani 1 1 d . .
H14 H 1.0934 0.9520 1.2091 0.038 Uiso 1 1 calc R U
C15 C 1.08772(17) 0.98269(12) 1.30833(14) 0.0374(6) Uani 1 1 d . .
H15 H 1.1418 0.9957 1.3235 0.045 Uiso 1 1 calc R U
C16 C 1.03835(18) 0.99026(12) 1.35355(14) 0.0408(6) Uani 1 1 d . .
H16 H 1.0578 1.0092 1.3996 0.049 Uiso 1 1 calc R U
C17 C 0.96011(17) 0.97026(12) 1.33190(14) 0.0385(6) Uani 1 1 d . .
H17 H 0.9259 0.9754 1.3633 0.046 Uiso 1 1 calc R U
C18 C 0.93140(15) 0.94275(12) 1.26462(14) 0.0332(5) Uani 1 1 d . .
H18 H 0.8778 0.9288 1.2503 0.040 Uiso 1 1 calc R U
C19 C 0.98104(14) 0.93549(10) 1.21780(12) 0.0280(5) Uani 1 1 d . .
C20 C 0.95077(14) 0.91154(10) 1.14137(12) 0.0259(5) Uani 1 1 d . .
C21 C 0.87858(15) 0.88119(12) 1.12071(14) 0.0356(6) Uani 1 1 d . .
H21 H 0.8550 0.8692 1.1583 0.043 Uiso 1 1 calc R U
C22 C 0.83931(14) 0.86767(10) 1.04736(13) 0.0274(5) Uani 1 1 d . .
C23 C 0.75584(14) 0.84384(11) 1.02720(14) 0.0303(5) Uani 1 1 d . .
C24 C 0.71348(15) 0.83250(11) 1.07875(14) 0.0339(5) Uani 1 1 d . .
H24 H 0.7386 0.8381 1.1298 0.041 Uiso 1 1 calc R U
C25 C 0.63476(16) 0.81309(13) 1.05594(16) 0.0398(6) Uani 1 1 d . .
H25 H 0.6066 0.8053 1.0917 0.048 Uiso 1 1 calc R U
C26 C 0.59714(17) 0.80508(13) 0.98280(17) 0.0420(6) Uani 1 1 d . .
H26 H 0.5430 0.7923 0.9677 0.050 Uiso 1 1 calc R U
C27 C 0.63861(18) 0.81579(15) 0.93069(17) 0.0495(8) Uani 1 1 d . .
H27 H 0.6129 0.8102 0.8797 0.059 Uiso 1 1 calc R U
C28 C 0.71725(17) 0.83454(14) 0.95295(15) 0.0450(7) Uani 1 1 d . .
H28 H 0.7455 0.8412 0.9169 0.054 Uiso 1 1 calc R U
C29 C 1.26200(16) 0.78106(12) 0.70426(16) 0.0385(6) Uani 1 1 d . .
H29 H 1.2349 0.8093 0.6705 0.046 Uiso 1 1 calc R U
C30 C 1.34347(17) 0.77071(15) 0.71296(18) 0.0472(7) Uani 1 1 d . .
H30 H 1.3718 0.7920 0.6852 0.057 Uiso 1 1 calc R U
C31 C 1.38296(16) 0.72980(14) 0.76143(17) 0.0442(7) Uani 1 1 d . .
H31 H 1.4384 0.7228 0.7669 0.053 Uiso 1 1 calc R U
C32 C 1.34257(16) 0.69902(13) 0.80198(16) 0.0406(6) Uani 1 1 d . .
H32 H 1.3701 0.6707 0.8354 0.049 Uiso 1 1 calc R U
C33 C 1.26143(15) 0.70926(11) 0.79413(14) 0.0321(5) Uani 1 1 d . .
H33 H 1.2339 0.6881 0.8227 0.039 Uiso 1 1 calc R U
C34 C 1.22024(13) 0.75024(10) 0.74478(13) 0.0273(5) Uani 1 1 d . .
C35 C 1.13267(13) 0.75854(10) 0.73782(13) 0.0258(4) Uani 1 1 d . .
C36 C 1.08434(14) 0.79003(10) 0.67878(13) 0.0290(5) Uani 1 1 d . .
H36 H 1.1076 0.8034 0.6416 0.035 Uiso 1 1 calc R U
C37 C 1.00336(13) 0.80266(10) 0.67223(12) 0.0249(4) Uani 1 1 d . .
C38 C 0.95717(14) 0.83800(10) 0.60839(12) 0.0270(5) Uani 1 1 d . .
C39 C 0.99361(17) 0.86774(13) 0.56252(16) 0.0418(6) Uani 1 1 d . .
H39 H 1.0505 0.8676 0.5726 0.050 Uiso 1 1 calc R U
C40 C 0.9477(2) 0.89770(14) 0.50201(17) 0.0491(8) Uani 1 1 d . .
H40 H 0.9736 0.9181 0.4714 0.059 Uiso 1 1 calc R U
C41 C 0.86579(18) 0.89823(12) 0.48599(16) 0.0439(7) Uani 1 1 d . .
H41 H 0.8346 0.9182 0.4440 0.053 Uiso 1 1 calc R U
C42 C 0.82896(17) 0.86953(13) 0.53149(18) 0.0461(7) Uani 1 1 d . .
H42 H 0.7720 0.8701 0.5211 0.055 Uiso 1 1 calc R U
C43 C 0.87421(15) 0.83977(12) 0.59252(16) 0.0383(6) Uani 1 1 d . .
H43 H 0.8479 0.8204 0.6237 0.046 Uiso 1 1 calc R U
C44 C 0.93634(16) 0.52757(11) 0.89437(14) 0.0372(6) Uani 1 1 d . .
H44 H 0.9798 0.5424 0.8783 0.045 Uiso 1 1 calc R U
C45 C 0.9406(2) 0.47253(12) 0.92176(16) 0.0491(8) Uani 1 1 d . .
H45 H 0.9862 0.4494 0.9236 0.059 Uiso 1 1 calc R U
C46 C 0.8774(2) 0.45167(13) 0.94642(16) 0.0545(9) Uani 1 1 d . .
H46 H 0.8801 0.4142 0.9657 0.065 Uiso 1 1 calc R U
C47 C 0.8112(2) 0.48471(14) 0.94322(17) 0.0545(9) Uani 1 1 d . .
H47 H 0.7683 0.4700 0.9603 0.065 Uiso 1 1 calc R U
C48 C 0.8064(2) 0.53980(12) 0.91511(16) 0.0435(7) Uani 1 1 d . .
H48 H 0.7605 0.5626 0.9130 0.052 Uiso 1 1 calc R U
C49 C 0.86915(16) 0.56127(10) 0.89017(13) 0.0311(5) Uani 1 1 d . .
C50 C 0.86721(14) 0.61920(10) 0.85709(12) 0.0268(5) Uani 1 1 d . .
C51 C 0.79346(14) 0.64386(10) 0.81940(13) 0.0289(5) Uani 1 1 d . .
H51 H 0.7453 0.6237 0.8176 0.035 Uiso 1 1 calc R U
C52 C 0.78761(14) 0.69648(10) 0.78452(13) 0.0256(4) Uani 1 1 d . .
C53 C 0.70602(14) 0.72051(10) 0.74916(13) 0.0264(5) Uani 1 1 d . .
C54 C 0.64226(15) 0.68718(11) 0.70866(14) 0.0320(5) Uani 1 1 d . .
H54 H 0.6495 0.6475 0.7039 0.038 Uiso 1 1 calc R U
C55 C 0.56856(16) 0.71192(12) 0.67549(16) 0.0379(6) Uani 1 1 d . .
H55 H 0.5257 0.6891 0.6473 0.046 Uiso 1 1 calc R U
C56 C 0.55677(15) 0.76914(13) 0.68298(16) 0.0384(6) Uani 1 1 d . .
H56 H 0.5057 0.7856 0.6607 0.046 Uiso 1 1 calc R U
C57 C 0.61992(15) 0.80308(12) 0.72332(17) 0.0388(6) Uani 1 1 d . .
H57 H 0.6121 0.8427 0.7284 0.047 Uiso 1 1 calc R U
C58 C 0.69366(15) 0.77862(11) 0.75569(15) 0.0331(5) Uani 1 1 d . .
H58 H 0.7367 0.8017 0.7829 0.040 Uiso 1 1 calc R U
C59 C 1.15483(16) 0.52734(11) 0.84954(15) 0.0350(5) Uani 1 1 d . .
H59 H 1.1241 0.5402 0.8813 0.042 Uiso 1 1 calc R U
C60 C 1.21062(18) 0.48407(12) 0.87287(17) 0.0424(6) Uani 1 1 d . .
H60 H 1.2175 0.4673 0.9201 0.051 Uiso 1 1 calc R U
C61 C 1.25600(17) 0.46539(13) 0.82776(18) 0.0448(7) Uani 1 1 d . .
H61 H 1.2940 0.4357 0.8438 0.054 Uiso 1 1 calc R U
C62 C 1.24615(17) 0.48987(13) 0.75915(18) 0.0447(7) Uani 1 1 d . .
H62 H 1.2777 0.4770 0.7282 0.054 Uiso 1 1 calc R U
C63 C 1.19040(17) 0.53308(12) 0.73513(17) 0.0405(6) Uani 1 1 d . .
H63 H 1.1843 0.5497 0.6879 0.049 Uiso 1 1 calc R U
C64 C 1.14318(15) 0.55226(11) 0.78002(15) 0.0324(5) Uani 1 1 d . .
C65 C 1.07936(14) 0.59662(10) 0.75507(13) 0.0288(5) Uani 1 1 d . .
C66 C 1.04277(16) 0.60281(12) 0.67945(14) 0.0353(5) Uani 1 1 d . .
H66 H 1.0646 0.5821 0.6461 0.042 Uiso 1 1 calc R U
C67 C 0.97600(15) 0.63767(11) 0.64970(14) 0.0314(5) Uani 1 1 d . .
C68 C 0.93966(15) 0.64055(13) 0.56759(14) 0.0381(6) Uani 1 1 d . .
C69 C 0.9496(2) 0.59873(17) 0.51913(17) 0.0538(8) Uani 1 1 d . .
H69 H 0.9809 0.5660 0.5373 0.065 Uiso 1 1 calc R U
C70 C 0.9136(2) 0.6046(2) 0.4436(2) 0.0738(12) Uani 1 1 d . .
H70 H 0.9198 0.5754 0.4107 0.089 Uiso 1 1 calc R U
C71 C 0.8695(2) 0.6520(2) 0.41629(18) 0.0697(12) Uani 1 1 d . .
H71 H 0.8455 0.6557 0.3647 0.084 Uiso 1 1 calc R U
C72 C 0.8601(2) 0.69415(19) 0.46369(19) 0.0615(10) Uani 1 1 d . .
H72 H 0.8306 0.7275 0.4449 0.074 Uiso 1 1 calc R U
C73 C 0.89397(17) 0.68797(15) 0.53921(16) 0.0456(7) Uani 1 1 d . .
H73 H 0.8857 0.7167 0.5719 0.055 Uiso 1 1 calc R U
C74 C 1.08008(16) 0.91281(11) 0.82568(14) 0.0322(5) Uani 1 1 d . .
H74A H 1.0876 0.9441 0.7931 0.039 Uiso 1 1 calc R U
H74B H 1.0349 0.8890 0.7975 0.039 Uiso 1 1 calc R U
C75 C 1.15533(18) 0.87739(13) 0.84730(18) 0.0450(7) Uani 1 1 d . .
H75A H 1.1993 0.9000 0.8784 0.068 Uiso 1 1 calc R U
H75B H 1.1697 0.8652 0.8028 0.068 Uiso 1 1 calc R U
H75C H 1.1460 0.8439 0.8748 0.068 Uiso 1 1 calc R U
N5 N 0.8958(5) 0.6381(2) 0.0700(3) 0.187(4) Uani 1 1 d . .
C76 C 0.8893(3) 0.6730(2) 0.0303(2) 0.0756(12) Uani 1 1 d . .
C77 C 0.8699(3) 0.72456(17) -0.0069(3) 0.0759(12) Uani 1 1 d . .
H77A H 0.8143 0.7348 -0.0091 0.114 Uiso 1 1 calc R U
H77B H 0.8754 0.7208 -0.0572 0.114 Uiso 1 1 calc R U
H77C H 0.9063 0.7543 0.0194 0.114 Uiso 1 1 calc R U
N6 N 0.3211(3) 0.3667(2) -0.0133(2) 0.1088(17) Uani 1 1 d . .
C78 C 0.3606(2) 0.35206(19) 0.0434(2) 0.0664(10) Uani 1 1 d . .
C79 C 0.4116(2) 0.33343(16) 0.1131(2) 0.0608(9) Uani 1 1 d . .
H79A H 0.3810 0.3086 0.1374 0.091 Uiso 1 1 calc R U
H79B H 0.4311 0.3665 0.1445 0.091 Uiso 1 1 calc R U
H79C H 0.4574 0.3124 0.1050 0.091 Uiso 1 1 calc R U
N7 N 0.21469(19) 0.00234(12) -0.08515(17) 0.0555(7) Uani 1 1 d . .
C80 C 0.2705(2) 0.01296(14) -0.0380(2) 0.0567(8) Uani 1 1 d . .
C81 C 0.3368(3) 0.02767(19) 0.0227(3) 0.0949(17) Uani 1 1 d . .
H81A H 0.3815 0.0409 0.0043 0.142 Uiso 1 1 calc R U
H81B H 0.3537 -0.0057 0.0542 0.142 Uiso 1 1 calc R U
H81C H 0.3207 0.0580 0.0515 0.142 Uiso 1 1 calc R U

loop_
_atom_site_aniso_label
_atom_site_aniso_U_11
_atom_site_aniso_U_22
_atom_site_aniso_U_33
_atom_site_aniso_U_23
_atom_site_aniso_U_13
_atom_site_aniso_U_12
Ho1 0.01747(5) 0.02193(5) 0.01528(5) 0.00276(3) 0.00257(3) -0.00014(3)
Ho2 0.01972(5) 0.02411(5) 0.02095(5) 0.00323(4) 0.00495(4) 0.00022(3)
O1 0.0183(7) 0.0257(8) 0.0187(7) 0.0016(6) 0.0022(6) 0.0012(6)
O2 0.0245(8) 0.0251(8) 0.0197(7) 0.0034(6) 0.0019(6) 0.0019(6)
O3 0.0368(9) 0.0284(9) 0.0304(9) 0.0035(7) 0.0039(7) 0.0106(7)
O4 0.0240(8) 0.0351(9) 0.0175(7) 0.0031(6) 0.0048(6) -0.0032(6)
O5 0.0249(8) 0.0332(9) 0.0226(8) 0.0028(6) 0.0073(6) -0.0053(6)
O6 0.0221(8) 0.0371(9) 0.0305(9) 0.0100(7) 0.0074(7) 0.0035(7)
O7 0.0217(8) 0.0337(9) 0.0269(8) 0.0074(6) 0.0081(6) 0.0019(6)
O8 0.0288(8) 0.0302(8) 0.0293(9) 0.0057(7) 0.0062(7) -0.0032(7)
O9 0.0231(8) 0.0261(8) 0.0338(9) 0.0018(7) 0.0097(7) -0.0028(6)
O10 0.0317(9) 0.0308(9) 0.0254(8) -0.0014(7) 0.0059(7) 0.0050(7)
O11 0.0288(8) 0.0387(10) 0.0275(9) -0.0015(7) 0.0027(7) 0.0014(7)
O12 0.0285(8) 0.0298(8) 0.0234(8) -0.0012(6) 0.0095(6) -0.0052(6)
N1 0.0187(8) 0.0222(8) 0.0184(8) 0.0036(7) 0.0025(7) -0.0006(7)
N2 0.0183(8) 0.0225(8) 0.0202(9) 0.0039(7) 0.0052(7) -0.0003(7)
N3 0.0203(9) 0.0211(8) 0.0212(9) 0.0034(7) 0.0034(7) 0.0010(7)
N4 0.0237(9) 0.0252(9) 0.0248(10) 0.0086(7) 0.0056(7) 0.0037(7)
C1 0.0177(9) 0.0239(10) 0.0209(10) 0.0046(8) 0.0042(8) 0.0005(8)
C2 0.0171(9) 0.0254(10) 0.0209(10) 0.0041(8) 0.0038(8) -0.0005(8)
C3 0.0207(10) 0.0295(11) 0.0262(11) -0.0019(9) 0.0034(9) 0.0005(8)
C4 0.0229(11) 0.0298(11) 0.0317(12) 0.0018(9) 0.0045(9) 0.0066(9)
C5 0.0201(10) 0.0326(12) 0.0268(11) 0.0055(9) 0.0016(8) 0.0048(9)
C6 0.0211(10) 0.0272(11) 0.0225(10) 0.0047(8) 0.0018(8) 0.0009(8)
C7 0.0232(10) 0.0313(12) 0.0227(11) 0.0053(9) -0.0019(8) 0.0025(9)
C8 0.0266(11) 0.0278(11) 0.0210(11) 0.0006(8) -0.0015(9) 0.0000(9)
C9 0.0203(10) 0.0251(10) 0.0184(10) 0.0024(8) 0.0029(8) -0.0001(8)
C10 0.0202(10) 0.0256(10) 0.0211(10) 0.0000(8) 0.0032(8) -0.0018(8)
C11 0.0188(10) 0.0239(10) 0.0213(10) 0.0059(8) 0.0047(8) -0.0010(8)
C12 0.0209(10) 0.0284(11) 0.0210(10) 0.0077(8) 0.0041(8) 0.0019(8)
C13 0.0297(12) 0.0430(14) 0.0251(12) 0.0004(10) -0.0027(10) 0.0101(10)
C14 0.0322(12) 0.0383(13) 0.0225(11) 0.0065(9) 0.0055(9) -0.0011(10)
C15 0.0372(14) 0.0426(14) 0.0287(13) 0.0028(11) 0.0028(11) -0.0054(11)
C16 0.0515(16) 0.0450(15) 0.0220(12) 0.0001(11) 0.0035(11) -0.0013(12)
C17 0.0455(15) 0.0472(15) 0.0240(12) 0.0057(11) 0.0112(11) 0.0068(12)
C18 0.0318(12) 0.0433(14) 0.0248(12) 0.0063(10) 0.0081(10) 0.0034(11)
C19 0.0305(12) 0.0343(12) 0.0191(11) 0.0057(9) 0.0065(9) -0.0003(9)
C20 0.0269(11) 0.0313(11) 0.0187(10) 0.0049(8) 0.0049(9) 0.0018(9)
C21 0.0311(13) 0.0528(16) 0.0251(12) 0.0032(11) 0.0114(10) -0.0085(11)
C22 0.0259(11) 0.0303(11) 0.0269(11) 0.0044(9) 0.0086(9) -0.0024(9)
C23 0.0270(11) 0.0359(13) 0.0288(12) 0.0016(10) 0.0094(9) -0.0044(10)
C24 0.0304(12) 0.0426(14) 0.0299(13) 0.0035(10) 0.0099(10) -0.0054(10)
C25 0.0311(13) 0.0505(16) 0.0423(15) 0.0040(12) 0.0178(11) -0.0074(12)
C26 0.0282(13) 0.0509(16) 0.0469(16) -0.0020(13) 0.0103(11) -0.0088(12)
C27 0.0365(15) 0.075(2) 0.0353(15) -0.0050(14) 0.0065(12) -0.0202(15)
C28 0.0343(14) 0.071(2) 0.0306(14) -0.0013(13) 0.0106(11) -0.0186(13)
C29 0.0266(12) 0.0491(16) 0.0412(15) 0.0117(12) 0.0114(11) 0.0028(11)
C30 0.0287(14) 0.069(2) 0.0483(17) 0.0129(15) 0.0182(12) 0.0018(13)
C31 0.0215(12) 0.0641(19) 0.0468(16) 0.0020(14) 0.0091(11) 0.0062(12)
C32 0.0286(13) 0.0521(16) 0.0391(15) 0.0067(12) 0.0056(11) 0.0119(11)
C33 0.0246(12) 0.0404(14) 0.0307(13) 0.0050(10) 0.0065(10) 0.0026(10)
C34 0.0210(10) 0.0351(12) 0.0252(11) -0.0002(9) 0.0053(9) 0.0015(9)
C35 0.0213(10) 0.0310(11) 0.0257(11) 0.0013(9) 0.0073(9) -0.0009(9)
C36 0.0243(11) 0.0395(13) 0.0242(11) 0.0082(9) 0.0085(9) 0.0031(9)
C37 0.0238(11) 0.0284(11) 0.0218(11) 0.0017(9) 0.0049(8) -0.0004(9)
C38 0.0258(11) 0.0307(11) 0.0219(11) 0.0019(9) 0.0023(9) 0.0033(9)
C39 0.0345(14) 0.0561(17) 0.0374(15) 0.0183(13) 0.0144(11) 0.0139(12)
C40 0.0522(18) 0.0609(19) 0.0379(15) 0.0233(14) 0.0185(13) 0.0182(15)
C41 0.0499(17) 0.0423(15) 0.0319(14) 0.0097(11) -0.0018(12) 0.0125(13)
C42 0.0285(13) 0.0480(16) 0.0532(18) 0.0140(14) -0.0038(12) 0.0055(12)
C43 0.0276(12) 0.0402(14) 0.0437(15) 0.0139(12) 0.0038(11) 0.0028(10)
C44 0.0381(14) 0.0319(13) 0.0310(13) 0.0034(10) -0.0087(11) -0.0094(10)
C45 0.0552(18) 0.0336(14) 0.0400(16) 0.0076(12) -0.0187(13) -0.0051(13)
C46 0.087(2) 0.0339(15) 0.0291(14) 0.0109(11) -0.0077(15) -0.0179(16)
C47 0.087(3) 0.0424(16) 0.0376(16) 0.0032(13) 0.0227(16) -0.0238(17)
C48 0.0632(19) 0.0358(14) 0.0367(15) -0.0028(11) 0.0226(13) -0.0143(13)
C49 0.0422(14) 0.0274(11) 0.0198(11) -0.0003(9) 0.0018(10) -0.0093(10)
C50 0.0333(12) 0.0260(11) 0.0218(11) -0.0028(8) 0.0089(9) -0.0054(9)
C51 0.0272(11) 0.0297(12) 0.0297(12) -0.0010(9) 0.0076(9) -0.0067(9)
C52 0.0252(11) 0.0287(11) 0.0242(11) -0.0065(9) 0.0092(9) -0.0043(9)
C53 0.0245(11) 0.0307(11) 0.0262(11) -0.0020(9) 0.0104(9) -0.0035(9)
C54 0.0299(12) 0.0331(12) 0.0327(13) -0.0030(10) 0.0079(10) -0.0070(10)
C55 0.0260(12) 0.0479(16) 0.0385(14) -0.0046(11) 0.0064(11) -0.0104(11)
C56 0.0221(12) 0.0502(16) 0.0420(15) -0.0012(12) 0.0073(11) -0.0016(11)
C57 0.0266(12) 0.0372(14) 0.0515(17) -0.0060(12) 0.0089(11) 0.0023(10)
C58 0.0232(11) 0.0329(12) 0.0418(14) -0.0077(11) 0.0064(10) -0.0042(9)
C59 0.0355(13) 0.0365(13) 0.0325(13) -0.0021(10) 0.0082(10) 0.0053(10)
C60 0.0448(15) 0.0384(14) 0.0402(15) 0.0007(11) 0.0051(12) 0.0082(12)
C61 0.0361(14) 0.0400(15) 0.0558(18) -0.0028(13) 0.0081(13) 0.0114(12)
C62 0.0351(14) 0.0487(16) 0.0545(18) -0.0065(14) 0.0192(13) 0.0072(12)
C63 0.0364(14) 0.0455(15) 0.0422(15) -0.0017(12) 0.0152(12) 0.0039(12)
C64 0.0298(12) 0.0318(12) 0.0356(13) -0.0031(10) 0.0089(10) 0.0012(10)
C65 0.0262(11) 0.0309(12) 0.0304(12) 0.0007(9) 0.0095(9) 0.0012(9)
C66 0.0362(13) 0.0435(14) 0.0281(12) -0.0023(11) 0.0117(10) 0.0034(11)
C67 0.0289(12) 0.0382(13) 0.0270(12) -0.0012(10) 0.0074(9) -0.0060(10)
C68 0.0278(12) 0.0571(17) 0.0282(13) 0.0010(11) 0.0059(10) -0.0097(11)
C69 0.0492(18) 0.076(2) 0.0340(16) -0.0101(15) 0.0078(13) -0.0049(16)
C70 0.065(2) 0.120(4) 0.0332(17) -0.020(2) 0.0076(16) -0.014(2)
C71 0.0387(17) 0.139(4) 0.0261(15) 0.007(2) 0.0002(13) -0.015(2)
C72 0.0375(16) 0.105(3) 0.0384(17) 0.0239(19) 0.0036(13) -0.0009(17)
C73 0.0334(14) 0.068(2) 0.0322(14) 0.0101(13) 0.0038(11) -0.0032(13)
C74 0.0347(13) 0.0400(13) 0.0257(12) -0.0051(10) 0.0147(10) -0.0095(10)
C75 0.0454(16) 0.0420(15) 0.0562(18) -0.0035(13) 0.0284(14) -0.0038(12)
N5 0.326(10) 0.088(3) 0.085(4) 0.019(3) -0.050(5) -0.073(5)
C76 0.103(3) 0.080(3) 0.045(2) -0.020(2) 0.021(2) -0.031(2)
C77 0.099(3) 0.054(2) 0.082(3) -0.018(2) 0.038(3) -0.004(2)
N6 0.084(3) 0.168(5) 0.077(3) 0.037(3) 0.026(2) 0.055(3)
C78 0.060(2) 0.087(3) 0.062(2) 0.009(2) 0.0331(19) 0.019(2)
C79 0.073(2) 0.059(2) 0.051(2) -0.0074(16) 0.0174(17) -0.0056(17)
N7 0.0617(17) 0.0430(14) 0.0585(17) -0.0042(13) 0.0108(14) -0.0076(13)
C80 0.061(2) 0.0439(17) 0.068(2) -0.0030(16) 0.0224(18) -0.0094(15)
C81 0.085(3) 0.057(2) 0.117(4) 0.016(3) -0.015(3) -0.006(2)

loop_
_atom_type_symbol
_atom_type_description
_atom_type_scat_dispersion_real
_atom_type_scat_dispersion_imag
_atom_type_scat_source
C C 0.0033 0.0016 'International Tables Vol C Tables 4.2.6.8 and 6.1.1.4'
H H 0.0000 0.0000 'International Tables Vol C Tables 4.2.6.8 and 6.1.1.4'
N N 0.0061 0.0033 'International Tables Vol C Tables 4.2.6.8 and 6.1.1.4'
O O 0.0106 0.0060 'International Tables Vol C Tables 4.2.6.8 and 6.1.1.4'
Ho Ho -0.2175 4.6783 'International Tables Vol C Tables 4.2.6.8 and 6.1.1.4'

loop_
_geom_angle_atom_site_label_1
_geom_angle_atom_site_label_2
_geom_angle_atom_site_label_3
_geom_angle
_geom_angle_site_symmetry_1
_geom_angle_site_symmetry_3
O5 Ho1 O4 73.08(6) . .
O5 Ho1 O2 90.34(6) . .
O4 Ho1 O2 83.94(6) . .
O5 Ho1 O1 144.39(6) . 3_777
O4 Ho1 O1 74.31(5) . 3_777
O2 Ho1 O1 100.11(5) . 3_777
O5 Ho1 O1 91.82(6) . .
O4 Ho1 O1 83.84(5) . .
O2 Ho1 O1 166.39(5) . .
O1 Ho1 O1 70.75(6) 3_777 .
O5 Ho1 O12 146.55(6) . .
O4 Ho1 O12 137.69(6) . .
O2 Ho1 O12 82.50(6) . .
O1 Ho1 O12 68.99(5) 3_777 .
O1 Ho1 O12 102.72(5) . .
O5 Ho1 N1 73.98(6) . .
O4 Ho1 N1 134.43(6) . .
O2 Ho1 N1 126.74(6) . .
O1 Ho1 N1 122.28(5) 3_777 .
O1 Ho1 N1 66.66(6) . .
O12 Ho1 N1 84.31(6) . .
O5 Ho1 N2 75.36(6) . .
O4 Ho1 N2 133.47(6) . .
O2 Ho1 N2 62.88(5) . .
O1 Ho1 N2 139.46(5) 3_777 .
O1 Ho1 N2 130.59(5) . .
O12 Ho1 N2 72.29(6) . .
N1 Ho1 N2 63.93(6) . .
O5 Ho1 Ho1 121.09(4) . 3_777
O4 Ho1 Ho1 76.62(4) . 3_777
O2 Ho1 Ho1 134.85(4) . 3_777
O1 Ho1 Ho1 35.52(4) 3_777 3_777
O1 Ho1 Ho1 35.23(4) . 3_777
O12 Ho1 Ho1 85.21(4) . 3_777
N1 Ho1 Ho1 94.74(4) . 3_777
N2 Ho1 Ho1 149.86(4) . 3_777
O11 Ho2 O6 93.94(6) . .
O11 Ho2 O8 96.55(6) . .
O6 Ho2 O8 135.34(6) . .
O11 Ho2 O9 83.92(6) . .
O6 Ho2 O9 152.09(6) . .
O8 Ho2 O9 72.38(6) . .
O11 Ho2 O7 75.84(6) . .
O6 Ho2 O7 72.35(6) . .
O8 Ho2 O7 152.21(6) . .
O9 Ho2 O7 80.19(6) . .
O11 Ho2 O10 72.01(6) . .
O6 Ho2 O10 71.67(6) . .
O8 Ho2 O10 70.72(6) . .
O9 Ho2 O10 132.63(6) . .
O7 Ho2 O10 129.09(6) . .
O11 Ho2 N4 143.83(6) . .
O6 Ho2 N4 70.68(6) . .
O8 Ho2 N4 75.54(6) . .
O9 Ho2 N4 124.82(6) . .
O7 Ho2 N4 125.89(6) . .
O10 Ho2 N4 72.09(6) . .
O11 Ho2 N3 152.31(6) . .
O6 Ho2 N3 89.92(6) . .
O8 Ho2 N3 99.84(6) . .
O9 Ho2 N3 80.02(6) . .
O7 Ho2 N3 79.29(6) . .
O10 Ho2 N3 134.71(6) . .
N4 Ho2 N3 62.74(6) . .
C2 O1 Ho1 122.29(13) . 3_777
C2 O1 Ho1 120.33(13) . .
Ho1 O1 Ho1 109.25(6) 3_777 .
C11 O2 Ho1 122.55(13) . .
N4 O3 H3 109.5 . .
C20 O4 Ho1 136.61(14) . .
C22 O5 Ho1 137.77(15) . .
C35 O6 Ho2 135.51(14) . .
C37 O7 Ho2 133.43(14) . .
C50 O8 Ho2 135.33(15) . .
C52 O9 Ho2 134.43(15) . .
C65 O10 Ho2 131.82(15) . .
C67 O11 Ho2 135.66(16) . .
C74 O12 Ho1 143.19(14) . .
C74 O12 H12 108.4 . .
Ho1 O12 H12 108.4 . .
C9 N1 C1 119.49(18) . .
C9 N1 Ho1 122.01(14) . .
C1 N1 Ho1 117.93(14) . .
C10 N2 N3 118.96(18) . .
C10 N2 Ho1 121.02(15) . .
N3 N2 Ho1 119.89(12) . .
C11 N3 N2 108.41(17) . .
C11 N3 Ho2 120.63(14) . .
N2 N3 Ho2 130.94(13) . .
C12 N4 O3 115.37(18) . .
C12 N4 Ho2 125.13(14) . .
O3 N4 Ho2 118.79(14) . .
N1 C1 C6 122.6(2) . .
N1 C1 C2 116.30(18) . .
C6 C1 C2 121.1(2) . .
O1 C2 C3 124.6(2) . .
O1 C2 C1 117.60(19) . .
C3 C2 C1 117.85(19) . .
C2 C3 C4 120.8(2) . .
C2 C3 H3A 119.6 . .
C4 C3 H3A 119.6 . .
C5 C4 C3 122.1(2) . .
C5 C4 H4 118.9 . .
C3 C4 H4 118.9 . .
C4 C5 C6 119.1(2) . .
C4 C5 H5 120.4 . .
C6 C5 H5 120.4 . .
C5 C6 C7 124.6(2) . .
C5 C6 C1 119.0(2) . .
C7 C6 C1 116.4(2) . .
C8 C7 C6 120.4(2) . .
C8 C7 H7 119.8 . .
C6 C7 H7 119.8 . .
C7 C8 C9 119.3(2) . .
C7 C8 H8 120.4 . .
C9 C8 H8 120.4 . .
N1 C9 C8 121.7(2) . .
N1 C9 C10 116.13(18) . .
C8 C9 C10 122.1(2) . .
N2 C10 C9 116.7(2) . .
N2 C10 H10 121.7 . .
C9 C10 H10 121.7 . .
O2 C11 N3 126.00(19) . .
O2 C11 C12 117.86(19) . .
N3 C11 C12 116.12(19) . .
N4 C12 C13 124.9(2) . .
N4 C12 C11 114.88(19) . .
C13 C12 C11 120.2(2) . .
C12 C13 H13A 109.5 . .
C12 C13 H13B 109.5 . .
H13A C13 H13B 109.5 . .
C12 C13 H13C 109.5 . .
H13A C13 H13C 109.5 . .
H13B C13 H13C 109.5 . .
C15 C14 C19 121.0(2) . .
C15 C14 H14 119.5 . .
C19 C14 H14 119.5 . .
C16 C15 C14 120.2(3) . .
C16 C15 H15 119.9 . .
C14 C15 H15 119.9 . .
C15 C16 C17 119.8(3) . .
C15 C16 H16 120.1 . .
C17 C16 H16 120.1 . .
C16 C17 C18 120.3(3) . .
C16 C17 H17 119.8 . .
C18 C17 H17 119.8 . .
C17 C18 C19 120.3(2) . .
C17 C18 H18 119.9 . .
C19 C18 H18 119.9 . .
C14 C19 C18 118.4(2) . .
C14 C19 C20 118.9(2) . .
C18 C19 C20 122.5(2) . .
O4 C20 C21 124.0(2) . .
O4 C20 C19 115.3(2) . .
C21 C20 C19 120.7(2) . .
C20 C21 C22 123.2(2) . .
C20 C21 H21 118.4 . .
C22 C21 H21 118.4 . .
O5 C22 C21 123.8(2) . .
O5 C22 C23 115.4(2) . .
C21 C22 C23 120.7(2) . .
C24 C23 C28 118.1(2) . .
C24 C23 C22 123.3(2) . .
C28 C23 C22 118.6(2) . .
C25 C24 C23 120.4(2) . .
C25 C24 H24 119.8 . .
C23 C24 H24 119.8 . .
C26 C25 C24 121.0(3) . .
C26 C25 H25 119.5 . .
C24 C25 H25 119.5 . .
C25 C26 C27 119.5(3) . .
C25 C26 H26 120.3 . .
C27 C26 H26 120.3 . .
C28 C27 C26 120.0(3) . .
C28 C27 H27 120.0 . .
C26 C27 H27 120.0 . .
C27 C28 C23 121.2(3) . .
C27 C28 H28 119.4 . .
C23 C28 H28 119.4 . .
C34 C29 C30 120.3(3) . .
C34 C29 H29 119.9 . .
C30 C29 H29 119.9 . .
C31 C30 C29 120.2(3) . .
C31 C30 H30 119.9 . .
C29 C30 H30 119.9 . .
C30 C31 C32 120.2(2) . .
C30 C31 H31 119.9 . .
C32 C31 H31 119.9 . .
C31 C32 C33 120.0(3) . .
C31 C32 H32 120.0 . .
C33 C32 H32 120.0 . .
C32 C33 C34 120.5(2) . .
C32 C33 H33 119.7 . .
C34 C33 H33 119.7 . .
C29 C34 C33 118.7(2) . .
C29 C34 C35 123.3(2) . .
C33 C34 C35 118.0(2) . .
O6 C35 C36 123.8(2) . .
O6 C35 C34 115.7(2) . .
C36 C35 C34 120.5(2) . .
C37 C36 C35 123.0(2) . .
C37 C36 H36 118.5 . .
C35 C36 H36 118.5 . .
O7 C37 C36 124.5(2) . .
O7 C37 C38 116.3(2) . .
C36 C37 C38 119.2(2) . .
C43 C38 C39 118.0(2) . .
C43 C38 C37 118.9(2) . .
C39 C38 C37 123.0(2) . .
C38 C39 C40 120.7(3) . .
C38 C39 H39 119.6 . .
C40 C39 H39 119.6 . .
C41 C40 C39 120.8(3) . .
C41 C40 H40 119.6 . .
C39 C40 H40 119.6 . .
C40 C41 C42 119.1(2) . .
C40 C41 H41 120.5 . .
C42 C41 H41 120.5 . .
C41 C42 C43 120.7(3) . .
C41 C42 H42 119.7 . .
C43 C42 H42 119.7 . .
C38 C43 C42 120.7(3) . .
C38 C43 H43 119.7 . .
C42 C43 H43 119.7 . .
C45 C44 C49 120.8(3) . .
C45 C44 H44 119.6 . .
C49 C44 H44 119.6 . .
C46 C45 C44 119.2(3) . .
C46 C45 H45 120.4 . .
C44 C45 H45 120.4 . .
C47 C46 C45 120.6(3) . .
C47 C46 H46 119.7 . .
C45 C46 H46 119.7 . .
C46 C47 C48 120.4(3) . .
C46 C47 H47 119.8 . .
C48 C47 H47 119.8 . .
C49 C48 C47 119.7(3) . .
C49 C48 H48 120.1 . .
C47 C48 H48 120.1 . .
C48 C49 C44 119.4(2) . .
C48 C49 C50 122.8(3) . .
C44 C49 C50 117.8(2) . .
O8 C50 C51 123.7(2) . .
O8 C50 C49 116.2(2) . .
C51 C50 C49 120.1(2) . .
C52 C51 C50 123.0(2) . .
C52 C51 H51 118.5 . .
C50 C51 H51 118.5 . .
O9 C52 C51 124.9(2) . .
O9 C52 C53 116.1(2) . .
C51 C52 C53 119.0(2) . .
C58 C53 C54 118.8(2) . .
C58 C53 C52 118.7(2) . .
C54 C53 C52 122.6(2) . .
C55 C54 C53 120.1(2) . .
C55 C54 H54 119.9 . .
C53 C54 H54 119.9 . .
C56 C55 C54 120.6(2) . .
C56 C55 H55 119.7 . .
C54 C55 H55 119.7 . .
C55 C56 C57 120.0(2) . .
C55 C56 H56 120.0 . .
C57 C56 H56 120.0 . .
C58 C57 C56 119.5(3) . .
C58 C57 H57 120.3 . .
C56 C57 H57 120.3 . .
C57 C58 C53 121.0(2) . .
C57 C58 H58 119.5 . .
C53 C58 H58 119.5 . .
C60 C59 C64 120.9(3) . .
C60 C59 H59 119.5 . .
C64 C59 H59 119.5 . .
C61 C60 C59 120.2(3) . .
C61 C60 H60 119.9 . .
C59 C60 H60 119.9 . .
C60 C61 C62 119.9(3) . .
C60 C61 H61 120.1 . .
C62 C61 H61 120.1 . .
C61 C62 C63 120.5(3) . .
C61 C62 H62 119.8 . .
C63 C62 H62 119.8 . .
C62 C63 C64 120.4(3) . .
C62 C63 H63 119.8 . .
C64 C63 H63 119.8 . .
C59 C64 C63 118.1(2) . .
C59 C64 C65 119.4(2) . .
C63 C64 C65 122.4(2) . .
O10 C65 C66 124.3(2) . .
O10 C65 C64 116.9(2) . .
C66 C65 C64 118.8(2) . .
C65 C66 C67 124.2(2) . .
C65 C66 H66 117.9 . .
C67 C66 H66 117.9 . .
O11 C67 C66 124.0(2) . .
O11 C67 C68 115.6(2) . .
C66 C67 C68 120.3(2) . .
C69 C68 C73 118.6(3) . .
C69 C68 C67 123.6(3) . .
C73 C68 C67 117.8(3) . .
C68 C69 C70 120.0(4) . .
C68 C69 H69 120.0 . .
C70 C69 H69 120.0 . .
C71 C70 C69 120.8(4) . .
C71 C70 H70 119.6 . .
C69 C70 H70 119.6 . .
C70 C71 C72 119.8(3) . .
C70 C71 H71 120.1 . .
C72 C71 H71 120.1 . .
C71 C72 C73 119.9(4) . .
C71 C72 H72 120.1 . .
C73 C72 H72 120.1 . .
C68 C73 C72 121.0(3) . .
C68 C73 H73 119.5 . .
C72 C73 H73 119.5 . .
O12 C74 C75 111.9(2) . .
O12 C74 H74A 109.2 . .
C75 C74 H74A 109.2 . .
O12 C74 H74B 109.2 . .
C75 C74 H74B 109.2 . .
H74A C74 H74B 107.9 . .
C74 C75 H75A 109.5 . .
C74 C75 H75B 109.5 . .
H75A C75 H75B 109.5 . .
C74 C75 H75C 109.5 . .
H75A C75 H75C 109.5 . .
H75B C75 H75C 109.5 . .
N5 C76 C77 163.9(7) . .
C76 C77 H77A 109.5 . .
C76 C77 H77B 109.5 . .
H77A C77 H77B 109.5 . .
C76 C77 H77C 109.5 . .
H77A C77 H77C 109.5 . .
H77B C77 H77C 109.5 . .
N6 C78 C79 178.4(4) . .
C78 C79 H79A 109.5 . .
C78 C79 H79B 109.5 . .
H79A C79 H79B 109.5 . .
C78 C79 H79C 109.5 . .
H79A C79 H79C 109.5 . .
H79B C79 H79C 109.5 . .
N7 C80 C81 176.7(5) . .
C80 C81 H81A 109.5 . .
C80 C81 H81B 109.5 . .
H81A C81 H81B 109.5 . .
C80 C81 H81C 109.5 . .
H81A C81 H81C 109.5 . .
H81B C81 H81C 109.5 . .

loop_
_geom_bond_atom_site_label_1
_geom_bond_atom_site_label_2
_geom_bond_distance
_geom_bond_site_symmetry_2
Ho1 O5 2.2754(15) .
Ho1 O4 2.2843(15) .
Ho1 O2 2.3348(15) .
Ho1 O1 2.3535(15) 3_777
Ho1 O1 2.3704(15) .
Ho1 O12 2.4328(16) .
Ho1 N1 2.4479(17) .
Ho1 N2 2.5121(18) .
Ho1 Ho1 3.8519(2) 3_777
Ho2 O11 2.2673(17) .
Ho2 O6 2.2915(16) .
Ho2 O8 2.2949(16) .
Ho2 O9 2.3040(16) .
Ho2 O7 2.3179(16) .
Ho2 O10 2.4151(16) .
Ho2 N4 2.5024(19) .
Ho2 N3 2.5445(18) .
O1 C2 1.343(2) .
O1 Ho1 2.3535(15) 3_777
O2 C11 1.260(3) .
O3 N4 1.379(2) .
O3 H3 0.8400 .
O4 C20 1.267(3) .
O5 C22 1.266(3) .
O6 C35 1.266(3) .
O7 C37 1.268(3) .
O8 C50 1.262(3) .
O9 C52 1.273(3) .
O10 C65 1.269(3) .
O11 C67 1.261(3) .
O12 C74 1.443(3) .
O12 H12 0.9500 .
N1 C9 1.331(3) .
N1 C1 1.353(3) .
N2 C10 1.286(3) .
N2 N3 1.387(2) .
N3 C11 1.337(3) .
N4 C12 1.275(3) .
C1 C6 1.424(3) .
C1 C2 1.427(3) .
C2 C3 1.378(3) .
C3 C4 1.412(3) .
C3 H3A 0.9500 .
C4 C5 1.369(3) .
C4 H4 0.9500 .
C5 C6 1.412(3) .
C5 H5 0.9500 .
C6 C7 1.413(3) .
C7 C8 1.366(3) .
C7 H7 0.9500 .
C8 C9 1.416(3) .
C8 H8 0.9500 .
C9 C10 1.461(3) .
C10 H10 0.9500 .
C11 C12 1.499(3) .
C12 C13 1.496(3) .
C13 H13A 0.9800 .
C13 H13B 0.9800 .
C13 H13C 0.9800 .
C14 C15 1.385(4) .
C14 C19 1.387(3) .
C14 H14 0.9500 .
C15 C16 1.371(4) .
C15 H15 0.9500 .
C16 C17 1.384(4) .
C16 H16 0.9500 .
C17 C18 1.388(4) .
C17 H17 0.9500 .
C18 C19 1.398(3) .
C18 H18 0.9500 .
C19 C20 1.500(3) .
C20 C21 1.398(3) .
C21 C22 1.399(3) .
C21 H21 0.9500 .
C22 C23 1.497(3) .
C23 C24 1.391(3) .
C23 C28 1.392(4) .
C24 C25 1.387(4) .
C24 H24 0.9500 .
C25 C26 1.366(4) .
C25 H25 0.9500 .
C26 C27 1.386(4) .
C26 H26 0.9500 .
C27 C28 1.381(4) .
C27 H27 0.9500 .
C28 H28 0.9500 .
C29 C34 1.389(4) .
C29 C30 1.394(4) .
C29 H29 0.9500 .
C30 C31 1.373(4) .
C30 H30 0.9500 .
C31 C32 1.373(4) .
C31 H31 0.9500 .
C32 C33 1.391(4) .
C32 H32 0.9500 .
C33 C34 1.392(3) .
C33 H33 0.9500 .
C34 C35 1.496(3) .
C35 C36 1.405(3) .
C36 C37 1.403(3) .
C36 H36 0.9500 .
C37 C38 1.500(3) .
C38 C43 1.383(3) .
C38 C39 1.388(4) .
C39 C40 1.389(4) .
C39 H39 0.9500 .
C40 C41 1.365(4) .
C40 H40 0.9500 .
C41 C42 1.375(4) .
C41 H41 0.9500 .
C42 C43 1.390(4) .
C42 H42 0.9500 .
C43 H43 0.9500 .
C44 C45 1.388(4) .
C44 C49 1.390(4) .
C44 H44 0.9500 .
C45 C46 1.387(5) .
C45 H45 0.9500 .
C46 C47 1.371(5) .
C46 H46 0.9500 .
C47 C48 1.394(4) .
C47 H47 0.9500 .
C48 C49 1.389(4) .
C48 H48 0.9500 .
C49 C50 1.495(3) .
C50 C51 1.404(3) .
C51 C52 1.392(3) .
C51 H51 0.9500 .
C52 C53 1.496(3) .
C53 C58 1.394(3) .
C53 C54 1.397(3) .
C54 C55 1.385(4) .
C54 H54 0.9500 .
C55 C56 1.374(4) .
C55 H55 0.9500 .
C56 C57 1.398(4) .
C56 H56 0.9500 .
C57 C58 1.380(4) .
C57 H57 0.9500 .
C58 H58 0.9500 .
C59 C60 1.389(4) .
C59 C64 1.397(4) .
C59 H59 0.9500 .
C60 C61 1.375(4) .
C60 H60 0.9500 .
C61 C62 1.381(5) .
C61 H61 0.9500 .
C62 C63 1.389(4) .
C62 H62 0.9500 .
C63 C64 1.400(4) .
C63 H63 0.9500 .
C64 C65 1.498(3) .
C65 C66 1.398(3) .
C66 C67 1.402(4) .
C66 H66 0.9500 .
C67 C68 1.502(3) .
C68 C69 1.384(4) .
C68 C73 1.387(4) .
C69 C70 1.394(5) .
C69 H69 0.9500 .
C70 C71 1.369(6) .
C70 H70 0.9500 .
C71 C72 1.373(6) .
C71 H71 0.9500 .
C72 C73 1.389(4) .
C72 H72 0.9500 .
C73 H73 0.9500 .
C74 C75 1.504(4) .
C74 H74A 0.9900 .
C74 H74B 0.9900 .
C75 H75A 0.9800 .
C75 H75B 0.9800 .
C75 H75C 0.9800 .
N5 C76 1.094(6) .
C76 C77 1.395(6) .
C77 H77A 0.9800 .
C77 H77B 0.9800 .
C77 H77C 0.9800 .
N6 C78 1.151(5) .
C78 C79 1.435(5) .
C79 H79A 0.9800 .
C79 H79B 0.9800 .
C79 H79C 0.9800 .
N7 C80 1.146(4) .
C80 C81 1.423(6) .
C81 H81A 0.9800 .
C81 H81B 0.9800 .
C81 H81C 0.9800 .

loop_
_geom_hbond_atom_site_label_D
_geom_hbond_atom_site_label_H
_geom_hbond_atom_site_label_A
_geom_hbond_distance_DH
_geom_hbond_distance_HA
_geom_hbond_distance_DA
_geom_hbond_angle_DHA
_geom_hbond_site_symmetry_A
O12 H12 N7 0.95 2.23 3.012(3) 138.7 1_666
O3 H3 O10 0.84 1.92 2.657(2) 145.6 .

loop_
_geom_torsion_atom_site_label_1
_geom_torsion_atom_site_label_2
_geom_torsion_atom_site_label_3
_geom_torsion_atom_site_label_4
_geom_torsion
_geom_torsion_site_symmetry_1
C10 N2 N3 C11 179.37(19) .
Ho1 N2 N3 C11 3.5(2) .
C10 N2 N3 Ho2 1.2(3) .
Ho1 N2 N3 Ho2 -174.62(8) .
C9 N1 C1 C6 0.4(3) .
Ho1 N1 C1 C6 -171.12(16) .
C9 N1 C1 C2 179.48(19) .
Ho1 N1 C1 C2 8.0(2) .
Ho1 O1 C2 C3 -44.0(3) 3_777
Ho1 O1 C2 C3 170.75(17) .
Ho1 O1 C2 C1 136.26(16) 3_777
Ho1 O1 C2 C1 -9.0(2) .
N1 C1 C2 O1 0.4(3) .
C6 C1 C2 O1 179.47(19) .
N1 C1 C2 C3 -179.4(2) .
C6 C1 C2 C3 -0.3(3) .
O1 C2 C3 C4 -179.9(2) .
C1 C2 C3 C4 -0.2(3) .
C2 C3 C4 C5 1.0(4) .
C3 C4 C5 C6 -1.4(4) .
C4 C5 C6 C7 -178.0(2) .
C4 C5 C6 C1 0.9(3) .
N1 C1 C6 C5 179.0(2) .
C2 C1 C6 C5 0.0(3) .
N1 C1 C6 C7 -2.1(3) .
C2 C1 C6 C7 178.9(2) .
C5 C6 C7 C8 179.5(2) .
C1 C6 C7 C8 0.7(3) .
C6 C7 C8 C9 2.2(4) .
C1 N1 C9 C8 2.7(3) .
Ho1 N1 C9 C8 173.87(16) .
C1 N1 C9 C10 -174.16(19) .
Ho1 N1 C9 C10 -3.0(3) .
C7 C8 C9 N1 -4.1(3) .
C7 C8 C9 C10 172.6(2) .
N3 N2 C10 C9 178.70(18) .
Ho1 N2 C10 C9 -5.5(3) .
N1 C9 C10 N2 5.5(3) .
C8 C9 C10 N2 -171.3(2) .
Ho1 O2 C11 N3 -4.9(3) .
Ho1 O2 C11 C12 173.51(14) .
N2 N3 C11 O2 0.6(3) .
Ho2 N3 C11 O2 178.96(16) .
N2 N3 C11 C12 -177.81(17) .
Ho2 N3 C11 C12 0.6(2) .
O3 N4 C12 C13 1.2(3) .
Ho2 N4 C12 C13 -168.96(18) .
O3 N4 C12 C11 178.90(18) .
Ho2 N4 C12 C11 8.7(3) .
O2 C11 C12 N4 175.7(2) .
N3 C11 C12 N4 -5.7(3) .
O2 C11 C12 C13 -6.5(3) .
N3 C11 C12 C13 172.1(2) .
C19 C14 C15 C16 -1.6(4) .
C14 C15 C16 C17 1.3(4) .
C15 C16 C17 C18 -0.2(4) .
C16 C17 C18 C19 -0.6(4) .
C15 C14 C19 C18 0.8(4) .
C15 C14 C19 C20 174.9(2) .
C17 C18 C19 C14 0.3(4) .
C17 C18 C19 C20 -173.6(2) .
Ho1 O4 C20 C21 16.6(4) .
Ho1 O4 C20 C19 -161.65(15) .
C14 C19 C20 O4 -13.3(3) .
C18 C19 C20 O4 160.6(2) .
C14 C19 C20 C21 168.4(2) .
C18 C19 C20 C21 -17.8(4) .
O4 C20 C21 C22 -11.3(4) .
C19 C20 C21 C22 166.9(2) .
Ho1 O5 C22 C21 -6.9(4) .
Ho1 O5 C22 C23 169.58(16) .
C20 C21 C22 O5 6.7(4) .
C20 C21 C22 C23 -169.7(2) .
O5 C22 C23 C24 -178.2(2) .
C21 C22 C23 C24 -1.6(4) .
O5 C22 C23 C28 -0.8(4) .
C21 C22 C23 C28 175.8(3) .
C28 C23 C24 C25 -0.7(4) .
C22 C23 C24 C25 176.7(3) .
C23 C24 C25 C26 -0.4(4) .
C24 C25 C26 C27 0.9(5) .
C25 C26 C27 C28 -0.2(5) .
C26 C27 C28 C23 -1.0(5) .
C24 C23 C28 C27 1.4(5) .
C22 C23 C28 C27 -176.2(3) .
C34 C29 C30 C31 0.3(5) .
C29 C30 C31 C32 -0.4(5) .
C30 C31 C32 C33 -0.1(5) .
C31 C32 C33 C34 0.6(4) .
C30 C29 C34 C33 0.3(4) .
C30 C29 C34 C35 -179.3(3) .
C32 C33 C34 C29 -0.7(4) .
C32 C33 C34 C35 178.9(2) .
Ho2 O6 C35 C36 17.4(4) .
Ho2 O6 C35 C34 -162.26(16) .
C29 C34 C35 O6 -167.2(2) .
C33 C34 C35 O6 13.2(3) .
C29 C34 C35 C36 13.1(4) .
C33 C34 C35 C36 -166.5(2) .
O6 C35 C36 C37 5.1(4) .
C34 C35 C36 C37 -175.3(2) .
Ho2 O7 C37 C36 -22.2(4) .
Ho2 O7 C37 C38 157.26(16) .
C35 C36 C37 O7 -2.3(4) .
C35 C36 C37 C38 178.2(2) .
O7 C37 C38 C43 -13.9(3) .
C36 C37 C38 C43 165.6(2) .
O7 C37 C38 C39 168.3(2) .
C36 C37 C38 C39 -12.2(4) .
C43 C38 C39 C40 -0.8(4) .
C37 C38 C39 C40 176.9(3) .
C38 C39 C40 C41 -0.5(5) .
C39 C40 C41 C42 1.3(5) .
C40 C41 C42 C43 -0.8(5) .
C39 C38 C43 C42 1.3(4) .
C37 C38 C43 C42 -176.5(3) .
C41 C42 C43 C38 -0.6(5) .
C49 C44 C45 C46 -1.2(4) .
C44 C45 C46 C47 0.6(4) .
C45 C46 C47 C48 0.0(5) .
C46 C47 C48 C49 0.0(5) .
C47 C48 C49 C44 -0.7(4) .
C47 C48 C49 C50 178.0(2) .
C45 C44 C49 C48 1.3(4) .
C45 C44 C49 C50 -177.4(2) .
Ho2 O8 C50 C51 -22.6(4) .
Ho2 O8 C50 C49 155.42(17) .
C48 C49 C50 O8 152.8(2) .
C44 C49 C50 O8 -28.6(3) .
C48 C49 C50 C51 -29.2(4) .
C44 C49 C50 C51 149.5(2) .
O8 C50 C51 C52 0.9(4) .
C49 C50 C51 C52 -177.1(2) .
Ho2 O9 C52 C51 17.0(4) .
Ho2 O9 C52 C53 -164.54(15) .
C50 C51 C52 O9 1.5(4) .
C50 C51 C52 C53 -176.8(2) .
O9 C52 C53 C58 -38.1(3) .
C51 C52 C53 C58 140.4(2) .
O9 C52 C53 C54 140.6(2) .
C51 C52 C53 C54 -40.9(3) .
C58 C53 C54 C55 0.4(4) .
C52 C53 C54 C55 -178.3(2) .
C53 C54 C55 C56 -1.1(4) .
C54 C55 C56 C57 1.1(4) .
C55 C56 C57 C58 -0.4(4) .
C56 C57 C58 C53 -0.4(4) .
C54 C53 C58 C57 0.4(4) .
C52 C53 C58 C57 179.1(2) .
C64 C59 C60 C61 0.6(4) .
C59 C60 C61 C62 0.2(5) .
C60 C61 C62 C63 -0.3(5) .
C61 C62 C63 C64 -0.3(4) .
C60 C59 C64 C63 -1.2(4) .
C60 C59 C64 C65 176.7(2) .
C62 C63 C64 C59 1.0(4) .
C62 C63 C64 C65 -176.8(3) .
Ho2 O10 C65 C66 -14.7(4) .
Ho2 O10 C65 C64 167.37(15) .
C59 C64 C65 O10 26.8(3) .
C63 C64 C65 O10 -155.5(2) .
C59 C64 C65 C66 -151.3(3) .
C63 C64 C65 C66 26.4(4) .
O10 C65 C66 C67 -6.0(4) .
C64 C65 C66 C67 171.9(2) .
Ho2 O11 C67 C66 25.9(4) .
Ho2 O11 C67 C68 -153.46(18) .
C65 C66 C67 O11 2.1(4) .
C65 C66 C67 C68 -178.6(2) .
O11 C67 C68 C69 -159.1(3) .
C66 C67 C68 C69 21.6(4) .
O11 C67 C68 C73 21.1(4) .
C66 C67 C68 C73 -158.2(3) .
C73 C68 C69 C70 -0.4(5) .
C67 C68 C69 C70 179.8(3) .
C68 C69 C70 C71 1.2(6) .
C69 C70 C71 C72 -0.3(6) .
C70 C71 C72 C73 -1.4(5) .
C69 C68 C73 C72 -1.4(4) .
C67 C68 C73 C72 178.5(3) .
C71 C72 C73 C68 2.3(5) .
Ho1 O12 C74 C75 -96.3(3) .
